data_7216279
loop_
_publ_author_name
'Trivedi, Darshak R.'
'Ballabh, Amar'
'Dastidar, Parthasarathi'

_publ_section_title
;
 Supramolecular assemblies in salts and co-crystals of imidazoles with
 dicarboxylic acids
;
_journal_issue 64
_journal_name_full CrystEngComm
_journal_page_first 358
_journal_paper_doi 10.1039/b309216j
_journal_volume 5
_journal_year 2003
_chemical_formula_sum 'C15 H10 N2 O4'
_chemical_formula_weight 282.25
_chemical_name_common 'Benzimidazole / isophthalic acid (1:1) cocrystal 4'
_chemical_name_systematic
;
?
;
_space_group_IT_number 14
_symmetry_cell_setting monoclinic
_symmetry_space_group_name_Hall '-P 2ybc'
_symmetry_space_group_name_H-M 'P 1 21/c 1'
_atom_sites_solution_hydrogens geom
_atom_sites_solution_primary direct
_atom_sites_solution_secondary difmap
_audit_creation_method SHELXL-97
_cell_angle_alpha 90.00
_cell_angle_beta 90.98(4)
_cell_angle_gamma 90.00
_cell_formula_units_Z 4
_cell_length_a 10.157(4)
_cell_length_b 5.130(7)
_cell_length_c 26.067(6)
_cell_measurement_reflns_used 25
_cell_measurement_temperature 293(2)
_cell_measurement_theta_max 12
_cell_measurement_theta_min 8
_cell_volume 1358(2)
_computing_cell_refinement CAD4-PC
_computing_data_collection CAD4-PC
_computing_data_reduction NRCVAX
_computing_molecular_graphics 'PLATON, MERCURY 1.1.1'
_computing_structure_refinement 'SHELXL-97 (Sheldrick, 1997)'
_computing_structure_solution 'SHELXS-97 (Sheldrick, 1990)'
_diffrn_ambient_temperature 293(2)
_diffrn_measured_fraction_theta_full 0.880
_diffrn_measured_fraction_theta_max 0.880
_diffrn_measurement_device_type CAD4
_diffrn_measurement_method 'omega two theta'
_diffrn_radiation_monochromator graphite
_diffrn_radiation_source 'fine-focus sealed tube'
_diffrn_radiation_type MoK\a
_diffrn_radiation_wavelength 0.70930
_diffrn_reflns_av_R_equivalents 0.0000
_diffrn_reflns_av_sigmaI/netI 0.0287
_diffrn_reflns_limit_h_max 10
_diffrn_reflns_limit_h_min -10
_diffrn_reflns_limit_k_max 5
_diffrn_reflns_limit_k_min 0
_diffrn_reflns_limit_l_max 28
_diffrn_reflns_limit_l_min 0
_diffrn_reflns_number 1773
_diffrn_reflns_theta_full 22.42
_diffrn_reflns_theta_max 22.42
_diffrn_reflns_theta_min 2.00
_diffrn_standards_decay_% nil
_diffrn_standards_interval_time 1hr
_diffrn_standards_number 3
_exptl_absorpt_coefficient_mu 0.102
_exptl_crystal_colour colourless
_exptl_crystal_density_diffrn 1.380
_exptl_crystal_density_method 'not measured'
_exptl_crystal_description plate
_exptl_crystal_F_000 584
_exptl_crystal_size_max 0.17mm
_exptl_crystal_size_mid 0.14mm
_exptl_crystal_size_min 0.11mm
_refine_diff_density_max 0.631
_refine_diff_density_min -0.367
_refine_diff_density_rms 0.087
_refine_ls_extinction_method none
_refine_ls_goodness_of_fit_ref 1.042
_refine_ls_hydrogen_treatment mixed
_refine_ls_matrix_type full
_refine_ls_number_parameters 220
_refine_ls_number_reflns 1773
_refine_ls_number_restraints 0
_refine_ls_restrained_S_all 1.042
_refine_ls_R_factor_all 0.0929
_refine_ls_R_factor_gt 0.0741
_refine_ls_shift/su_max 0.000
_refine_ls_shift/su_mean 0.000
_refine_ls_structure_factor_coef Fsqd
_refine_ls_weighting_details 'w=1/[\s^2^(Fo^2^)+(0.1602P)^2^+0.0000P] where P=(Fo^2^+2Fc^2^)/3'
_refine_ls_weighting_scheme calc
_refine_ls_wR_factor_gt 0.1925
_refine_ls_wR_factor_ref 0.2045
_reflns_number_gt 1320
_reflns_number_total 1773
_reflns_threshold_expression >2sigma(I)
_cod_data_source_file b309216j.txt
_cod_data_source_block dt0563r
_cod_depositor_comments
;
The following automatic conversions were performed:

'_refine_ls_weighting_scheme' value 'calc
w=1/[\s^2^(Fo^2^)+(0.1602P)^2^+0.0000P] where P=(Fo^2^+2Fc^2^)/3' was
changed to 'calc'. New tag '_refine_ls_weighting_details' was
created. The value of the new tag was set to
'w=1/[\s^2^(Fo^2^)+(0.1602P)^2^+0.0000P] where P=(Fo^2^+2Fc^2^)/3'.

Automatic conversion script
Id: cif_fix_values 3143 2015-03-26 13:38:13Z robertas 
;
_cod_original_sg_symbol_H-M P21/c
_cod_database_code 7216279

loop_
_symmetry_equiv_pos_as_xyz
'x, y, z'
'-x, y+1/2, -z+1/2'
'-x, -y, -z'
'x, -y-1/2, z-1/2'

loop_
_atom_site_label
_atom_site_type_symbol
_atom_site_fract_x
_atom_site_fract_y
_atom_site_fract_z
_atom_site_U_iso_or_equiv
_atom_site_adp_type
_atom_site_occupancy
_atom_site_calc_flag
_atom_site_refinement_flags
C1 C -0.0126(3) 0.2211(7) 0.55966(14) 0.0517(9) Uani 1 d .
C2 C -0.3725(3) -0.4432(7) 0.56233(14) 0.0542(10) Uani 1 d .
C3 C -0.2631(3) -0.2992(7) 0.58812(11) 0.0448(9) Uani 1 d .
C4 C -0.2352(4) -0.3478(8) 0.63932(14) 0.0629(11) Uani 1 d .
C5 C -0.1338(4) -0.2168(9) 0.66423(14) 0.0696(12) Uani 1 d .
C6 C -0.0623(4) -0.0322(8) 0.63823(13) 0.0604(10) Uani 1 d .
C7 C -0.0901(3) 0.0208(6) 0.58707(12) 0.0439(8) Uani 1 d .
C8 C -0.1897(3) -0.1158(7) 0.56240(13) 0.0451(9) Uani 1 d .
O1 O 0.0939(2) 0.2944(6) 0.57905(11) 0.0784(10) Uani 1 d .
O2 O -0.0609(2) 0.3113(5) 0.51809(9) 0.0572(8) Uani 1 d .
O3 O -0.4300(3) -0.6136(7) 0.58579(13) 0.0929(11) Uani 1 d .
O4 O -0.4030(2) -0.3764(6) 0.51638(9) 0.0655(9) Uani 1 d .
H4 H -0.291(4) -0.463(8) 0.6562(14) 0.062(10) Uiso 1 d .
H5 H -0.109(4) -0.278(8) 0.7007(17) 0.079(12) Uiso 1 d .
H6 H 0.001(3) 0.087(7) 0.6553(14) 0.062(10) Uiso 1 d .
H8 H -0.206(3) -0.081(7) 0.5243(15) 0.067(11) Uiso 1 d .
N1' N 0.2513(3) 0.6915(6) 0.58933(12) 0.0588(9) Uani 1 d .
C2' C 0.3213(3) 0.8471(7) 0.56010(14) 0.0578(10) Uani 1 d .
H2' H 0.3204 0.8410 0.5244 0.069 Uiso 1 calc R
N3' N 0.3924(3) 1.0116(6) 0.58750(11) 0.0545(8) Uani 1 d .
C4' C 0.3670(3) 0.9609(7) 0.63887(12) 0.0489(9) Uani 1 d .
C5' C 0.2791(3) 0.7591(7) 0.63964(13) 0.0526(9) Uani 1 d .
C6' C 0.2332(4) 0.6645(9) 0.68621(18) 0.0735(13) Uani 1 d .
C7' C 0.2814(5) 0.7832(10) 0.72933(16) 0.0806(13) Uani 1 d .
H7' H 0.2524 0.7261 0.7611 0.097 Uiso 1 calc R
C8' C 0.3703(5) 0.9818(11) 0.72804(17) 0.0849(14) Uani 1 d .
C9' C 0.4159(4) 1.0803(9) 0.68284(15) 0.0675(11) Uani 1 d .
H6' H 0.176(4) 0.520(8) 0.6839(13) 0.062(10) Uiso 1 d .
H9' H 0.463(4) 1.267(9) 0.6789(15) 0.082(12) Uiso 1 d .
H8' H 0.401(4) 1.044(10) 0.763(2) 0.104(15) Uiso 1 d .
H2O H 0.0000 0.5000 0.5000 0.092(19) Uiso 1 d S
H4O H -0.5000 -0.5000 0.5000 0.096(19) Uiso 1 d S

loop_
_atom_site_aniso_label
_atom_site_aniso_U_11
_atom_site_aniso_U_22
_atom_site_aniso_U_33
_atom_site_aniso_U_23
_atom_site_aniso_U_13
_atom_site_aniso_U_12
C1 0.0409(19) 0.057(2) 0.057(2) 0.0015(18) -0.0036(16) -0.0201(17)
C2 0.0400(18) 0.059(2) 0.063(2) 0.0009(19) 0.0055(16) -0.0230(17)
C3 0.0359(17) 0.058(2) 0.0404(18) -0.0017(16) 0.0004(13) -0.0143(16)
C4 0.060(2) 0.077(3) 0.052(2) 0.013(2) 0.0043(17) -0.030(2)
C5 0.070(3) 0.093(3) 0.046(2) 0.009(2) -0.0073(18) -0.025(2)
C6 0.053(2) 0.078(3) 0.049(2) -0.002(2) -0.0111(16) -0.020(2)
C7 0.0351(16) 0.0518(19) 0.0448(19) -0.0040(16) -0.0019(13) -0.0139(15)
C8 0.0364(17) 0.059(2) 0.040(2) -0.0002(16) -0.0011(13) -0.0112(16)
O1 0.0569(17) 0.088(2) 0.090(2) 0.0193(16) -0.0238(14) -0.0409(16)
O2 0.0496(14) 0.0684(16) 0.0534(15) 0.0107(12) -0.0053(11) -0.0251(12)
O3 0.0757(19) 0.106(2) 0.096(2) 0.0300(19) -0.0234(15) -0.0591(19)
O4 0.0528(14) 0.093(2) 0.0500(16) -0.0045(13) -0.0059(11) -0.0376(14)
N1' 0.0447(16) 0.069(2) 0.063(2) -0.0018(16) -0.0075(14) -0.0201(16)
C2' 0.049(2) 0.070(2) 0.054(2) -0.0033(19) -0.0073(16) -0.0117(19)
N3' 0.0459(16) 0.0639(18) 0.0536(18) -0.0019(15) -0.0025(13) -0.0175(15)
C4' 0.0384(17) 0.061(2) 0.0471(19) 0.0019(17) -0.0047(13) -0.0085(17)
C5' 0.0381(18) 0.062(2) 0.058(2) 0.0044(18) -0.0049(15) -0.0073(17)
C6' 0.058(2) 0.079(3) 0.084(3) 0.022(3) 0.014(2) -0.015(2)
C7' 0.091(3) 0.101(3) 0.050(3) 0.011(2) 0.008(2) -0.002(3)
C8' 0.101(3) 0.096(4) 0.057(3) -0.007(3) -0.011(2) 0.000(3)
C9' 0.069(2) 0.074(3) 0.060(3) -0.006(2) -0.0120(19) -0.015(2)

loop_
_atom_type_symbol
_atom_type_description
_atom_type_scat_dispersion_real
_atom_type_scat_dispersion_imag
_atom_type_scat_source
C C 0.0033 0.0016 'International Tables Vol C Tables 4.2.6.8 and 6.1.1.4'
N N 0.0061 0.0033 'International Tables Vol C Tables 4.2.6.8 and 6.1.1.4'
O O 0.0106 0.0060 'International Tables Vol C Tables 4.2.6.8 and 6.1.1.4'
H H 0.0000 0.0000 'International Tables Vol C Tables 4.2.6.8 and 6.1.1.4'

loop_
_geom_angle_atom_site_label_1
_geom_angle_atom_site_label_2
_geom_angle_atom_site_label_3
_geom_angle
_geom_angle_site_symmetry_1
O1 C1 O1 0.0(4) 1
O1 C1 O2 123.9(3) 1
O1 C1 O2 123.9(3) .
O1 C1 C7 118.5(3) 1
O1 C1 C7 118.5(3) .
O2 C1 C7 117.6(3) .
O3 C2 O4 123.4(3) .
O3 C2 C3 119.3(4) .
O4 C2 C3 117.2(3) .
C8 C3 C4 119.2(3) .
C8 C3 C2 121.7(3) .
C4 C3 C2 119.1(3) .
C5 C4 C3 120.3(3) .
C5 C4 H4 123(2) .
C3 C4 H4 117(2) .
C6 C5 C4 119.8(4) .
C6 C5 H5 123(2) .
C4 C5 H5 117(2) .
C5 C6 C7 120.5(3) .
C5 C6 H6 123(2) .
C7 C6 H6 116(2) .
C8 C7 C6 119.0(3) .
C8 C7 C1 121.2(3) .
C6 C7 C1 119.9(3) .
C3 C8 C7 121.1(3) .
C3 C8 H8 121(2) .
C7 C8 H8 118(2) .
O1 O1 C1 0(10) 1
C1 O2 H2O 114.8(2) .
C2 O4 H4O 111.3(2) .
C2' N1' C5' 107.0(3) .
N3' C2' N1' 111.8(3) .
N3' C2' H2' 124.1 .
N1' C2' H2' 124.1 .
C2' N3' C4' 107.1(3) .
C5' C4' C9' 123.2(3) .
C5' C4' N3' 106.7(3) .
C9' C4' N3' 130.1(3) .
C4' C5' N1' 107.4(3) .
C4' C5' C6' 120.3(4) .
N1' C5' C6' 132.3(4) .
C7' C6' C5' 116.2(4) .
C7' C6' H6' 128(2) .
C5' C6' H6' 116(2) .
C8' C7' C6' 122.9(4) .
C8' C7' H7' 118.6 .
C6' C7' H7' 118.6 .
C7' C8' C9' 122.1(4) .
C7' C8' H8' 114(3) .
C9' C8' H8' 124(3) .
C8' C9' C4' 115.3(4) .
C8' C9' H9' 125(2) .
C4' C9' H9' 118(2) .

loop_
_geom_bond_atom_site_label_1
_geom_bond_atom_site_label_2
_geom_bond_distance
_geom_bond_site_symmetry_2
C1 O1 1.244(4) 1
C1 O1 1.244(4) .
C1 O2 1.269(4) .
C1 C7 1.485(5) .
C2 O3 1.221(4) .
C2 O4 1.279(4) .
C2 C3 1.486(5) .
C3 C8 1.381(5) .
C3 C4 1.382(5) .
C4 C5 1.382(5) .
C4 H4 0.93(4) .
C5 C6 1.379(6) .
C5 H5 1.03(4) .
C6 C7 1.385(5) .
C6 H6 0.99(4) .
C7 C8 1.380(4) .
C8 H8 1.02(4) .
O1 O1 0.000(9) 1
O2 H2O 1.246(2) .
O4 H4O 1.241(2) .
N1' C2' 1.320(5) .
N1' C5' 1.381(4) .
C2' N3' 1.314(5) .
C2' H2' 0.9300 .
N3' C4' 1.392(4) .
C4' C5' 1.367(5) .
C4' C9' 1.384(5) .
C5' C6' 1.395(5) .
C6' C7' 1.362(6) .
C6' H6' 0.95(4) .
C7' C8' 1.361(7) .
C7' H7' 0.9300 .
C8' C9' 1.370(6) .
C8' H8' 1.01(5) .
C9' H9' 1.08(5) .

loop_
_geom_hbond_atom_site_label_D
_geom_hbond_atom_site_label_H
_geom_hbond_atom_site_label_A
_geom_hbond_distance_DH
_geom_hbond_distance_HA
_geom_hbond_distance_DA
_geom_hbond_angle_DHA
_geom_hbond_site_symmetry_A
O2 H2O O2 1.246(2) 1.246(2) 2.492(5) 180.0 3_566
O4 H4O O4 1.241(2) 1.241(2) 2.482(4) 180.0 3_446
